data_7005845
loop_
_publ_author_name
'Brazeau, Allison L.'
'DiLabio, Gino A.'
'Kreisel, Kevin A.'
'Monillas, Wesley'
'Yap, Glenn P. A.'
'Barry, Se\'an T'

_publ_section_title
;
 Theoretical and experimental investigations of ligand exchange in
 guanidinate ligand systems for group 13 metals.
;
_journal_issue 30
_journal_name_full 'Dalton transactions (Cambridge, England : 2003)'
_journal_page_first 3297
_journal_page_last 3304
_journal_paper_doi 10.1039/b706044k
_journal_year 2007
_chemical_formula_sum 'C21.5 H44 Al2 Cl4 N6'
_chemical_formula_weight 582.39
_chemical_name_systematic
;
?
;
_space_group_IT_number 61
_symmetry_space_group_name_Hall '-P 2ac 2ab'
_symmetry_space_group_name_H-M 'P b c a'
_atom_sites_solution_hydrogens geom
_atom_sites_solution_primary direct
_atom_sites_solution_secondary difmap
_audit_creation_method SHELXL-97
_cell_angle_alpha 90.00
_cell_angle_beta 90.00
_cell_angle_gamma 90.00
_cell_formula_units_Z 8
_cell_length_a 13.383(5)
_cell_length_b 14.935(6)
_cell_length_c 31.025(12)
_cell_measurement_temperature 120(2)
_cell_volume 6201(4)
_computing_structure_refinement 'SHELXL-97 (Sheldrick, 1997)'
_computing_structure_solution 'SHELXS-97 (Sheldrick, 1990)'
_diffrn_ambient_temperature 120(2)
_diffrn_measured_fraction_theta_full 1.000
_diffrn_measured_fraction_theta_max 1.000
_diffrn_radiation_monochromator graphite
_diffrn_radiation_source 'fine-focus sealed tube'
_diffrn_radiation_type MoK\a
_diffrn_radiation_wavelength 0.71073
_diffrn_reflns_av_R_equivalents 0.0849
_diffrn_reflns_av_sigmaI/netI 0.0511
_diffrn_reflns_limit_h_max 14
_diffrn_reflns_limit_h_min -14
_diffrn_reflns_limit_k_max 16
_diffrn_reflns_limit_k_min -16
_diffrn_reflns_limit_l_max 33
_diffrn_reflns_limit_l_min -33
_diffrn_reflns_number 30371
_diffrn_reflns_theta_full 22.50
_diffrn_reflns_theta_max 22.50
_diffrn_reflns_theta_min 2.01
_exptl_absorpt_coefficient_mu 0.460
_exptl_absorpt_correction_T_max 0.9642
_exptl_absorpt_correction_T_min 0.8304
_exptl_crystal_density_diffrn 1.248
_exptl_crystal_density_method 'not measured'
_exptl_crystal_F_000 2472
_exptl_crystal_size_max 0.42
_exptl_crystal_size_mid 0.39
_exptl_crystal_size_min 0.08
_refine_diff_density_max 0.785
_refine_diff_density_min -0.573
_refine_diff_density_rms 0.096
_refine_ls_extinction_method none
_refine_ls_goodness_of_fit_ref 1.992
_refine_ls_hydrogen_treatment mixed
_refine_ls_matrix_type full
_refine_ls_number_parameters 363
_refine_ls_number_reflns 4053
_refine_ls_number_restraints 0
_refine_ls_restrained_S_all 1.992
_refine_ls_R_factor_all 0.0900
_refine_ls_R_factor_gt 0.0842
_refine_ls_shift/su_max 0.000
_refine_ls_shift/su_mean 0.000
_refine_ls_structure_factor_coef Fsqd
_refine_ls_weighting_details 'calc w=1/[\s^2^(Fo^2^)+(0.1000P)^2^+0.0000P] where P=(Fo^2^+2Fc^2^)/3'
_refine_ls_weighting_scheme calc
_refine_ls_wR_factor_gt 0.2462
_refine_ls_wR_factor_ref 0.2538
_reflns_number_gt 3626
_reflns_number_total 4053
_reflns_threshold_expression >2sigma(I)
_cod_data_source_file b706044k.txt
_cod_data_source_block seab005
_cod_original_formula_sum 'C21.50 H44 Al2 Cl4 N6'
_cod_database_code 7005845

loop_
_symmetry_equiv_pos_as_xyz
'x, y, z'
'-x+1/2, -y, z+1/2'
'-x, y+1/2, -z+1/2'
'x+1/2, -y+1/2, -z'
'-x, -y, -z'
'x-1/2, y, -z-1/2'
'x, -y-1/2, z-1/2'
'-x-1/2, y-1/2, z'

loop_
_atom_site_label
_atom_site_type_symbol
_atom_site_fract_x
_atom_site_fract_y
_atom_site_fract_z
_atom_site_U_iso_or_equiv
_atom_site_adp_type
_atom_site_occupancy
_atom_site_symmetry_multiplicity
_atom_site_calc_flag
_atom_site_refinement_flags
_atom_site_disorder_assembly
_atom_site_disorder_group
Al1 Al -0.09557(11) 0.62841(11) 0.16670(5) 0.0505(5) Uani 1 1 d . A .
Al2 Al 0.09639(9) 0.51609(11) 0.11828(4) 0.0429(5) Uani 1 1 d . A .
Cl1 Cl -0.25072(10) 0.59293(11) 0.15904(6) 0.0822(6) Uani 1 1 d . . .
Cl2 Cl -0.08056(14) 0.74455(10) 0.20742(5) 0.0807(6) Uani 1 1 d . . .
Cl3 Cl 0.20711(9) 0.43928(11) 0.15305(4) 0.0649(5) Uani 1 1 d . . .
Cl4 Cl 0.13054(10) 0.50813(11) 0.05056(4) 0.0596(5) Uani 1 1 d . . .
N1 N -0.0389(3) 0.5307(3) 0.19406(13) 0.0476(11) Uani 1 1 d . . .
N2 N -0.0845(3) 0.3771(3) 0.19189(15) 0.0558(12) Uani 1 1 d . . .
N3 N -0.0215(3) 0.4522(2) 0.13076(11) 0.0360(9) Uani 1 1 d . . .
N4 N 0.1140(3) 0.6388(3) 0.12924(12) 0.0480(11) Uani 1 1 d . . .
N5 N 0.0754(3) 0.7715(3) 0.09165(15) 0.0606(13) Uani 1 1 d . . .
N6 N -0.0498(3) 0.6698(2) 0.11276(12) 0.0404(10) Uani 1 1 d . . .
C1 C -0.0054(18) 0.4996(13) 0.2391(7) 0.045(2) Uani 0.335(8) 1 d P A 1
H1A H -0.0027 0.4329 0.2414 0.054 Uiso 0.335(8) 1 calc PR A 1
C1' C -0.0024(7) 0.5446(7) 0.2412(3) 0.045(2) Uani 0.665(8) 1 d P A 2
H1'A H 0.0412 0.5989 0.2407 0.054 Uiso 0.665(8) 1 calc PR A 2
C2 C -0.108(2) 0.547(3) 0.2706(12) 0.062(3) Uani 0.335(8) 1 d P A 1
H2A H -0.0955 0.5367 0.3014 0.093 Uiso 0.335(8) 1 calc PR A 1
H2B H -0.1708 0.5178 0.2624 0.093 Uiso 0.335(8) 1 calc PR A 1
H2C H -0.1128 0.6113 0.2651 0.093 Uiso 0.335(8) 1 calc PR A 1
C2' C -0.0713(8) 0.5580(13) 0.2749(5) 0.062(3) Uani 0.665(8) 1 d P A 2
H2'A H -0.1155 0.6081 0.2677 0.093 Uiso 0.665(8) 1 calc PR A 2
H2'B H -0.0351 0.5717 0.3016 0.093 Uiso 0.665(8) 1 calc PR A 2
H2'C H -0.1112 0.5036 0.2790 0.093 Uiso 0.665(8) 1 calc PR A 2
C3 C 0.0952(12) 0.5416(10) 0.2456(5) 0.0500(18) Uani 0.335(8) 1 d P A 1
H3A H 0.1441 0.5124 0.2267 0.075 Uiso 0.335(8) 1 calc PR A 1
H3B H 0.1157 0.5343 0.2757 0.075 Uiso 0.335(8) 1 calc PR A 1
H3C H 0.0916 0.6055 0.2386 0.075 Uiso 0.335(8) 1 calc PR A 1
C3' C 0.0632(6) 0.4685(5) 0.2551(2) 0.0500(18) Uani 0.665(8) 1 d P A 2
H3'A H 0.1196 0.4629 0.2351 0.075 Uiso 0.665(8) 1 calc PR A 2
H3'B H 0.0245 0.4128 0.2550 0.075 Uiso 0.665(8) 1 calc PR A 2
H3'C H 0.0884 0.4800 0.2842 0.075 Uiso 0.665(8) 1 calc PR A 2
C4 C -0.0485(3) 0.4515(3) 0.17260(16) 0.0433(12) Uani 1 1 d . A .
C5 C -0.1674(4) 0.3802(5) 0.2227(2) 0.078(2) Uani 1 1 d . A .
H5A H -0.1420 0.3691 0.2518 0.117 Uiso 1 1 calc R . .
H5B H -0.2167 0.3341 0.2152 0.117 Uiso 1 1 calc R . .
H5C H -0.1991 0.4393 0.2216 0.117 Uiso 1 1 calc R . .
C6 C -0.0447(5) 0.2888(4) 0.1841(2) 0.082(2) Uani 1 1 d . A .
H6A H 0.0203 0.2939 0.1698 0.123 Uiso 1 1 calc R . .
H6B H -0.0908 0.2552 0.1657 0.123 Uiso 1 1 calc R . .
H6C H -0.0366 0.2574 0.2116 0.123 Uiso 1 1 calc R . .
C7 C -0.0748(4) 0.3899(3) 0.10077(17) 0.0480(13) Uani 1 1 d . A .
H7A H -0.1255 0.3558 0.1178 0.058 Uiso 1 1 calc R . .
C8 C -0.0066(5) 0.3230(4) 0.0788(2) 0.0727(18) Uani 1 1 d . . .
H8A H 0.0287 0.2877 0.1006 0.109 Uiso 1 1 calc R A .
H8B H 0.0420 0.3550 0.0609 0.109 Uiso 1 1 calc R . .
H8C H -0.0465 0.2830 0.0606 0.109 Uiso 1 1 calc R . .
C9 C -0.1303(4) 0.4448(3) 0.06621(18) 0.0523(13) Uani 1 1 d . . .
H9A H -0.1723 0.4900 0.0803 0.078 Uiso 1 1 calc R A .
H9B H -0.1724 0.4049 0.0489 0.078 Uiso 1 1 calc R . .
H9C H -0.0816 0.4746 0.0475 0.078 Uiso 1 1 calc R . .
C10 C 0.2022(7) 0.6939(8) 0.1482(3) 0.039(2) Uani 0.624(12) 1 d P A 1
H10A H 0.1973 0.7426 0.1262 0.047 Uiso 0.624(12) 1 calc PR A 1
C10' C 0.2141(13) 0.6452(13) 0.1506(5) 0.039(2) Uani 0.376(12) 1 d P A 2
H10B H 0.2132 0.5812 0.1600 0.047 Uiso 0.376(12) 1 calc PR A 2
C11 C 0.3040(17) 0.6563(15) 0.1304(7) 0.055(4) Uani 0.624(12) 1 d P A 1
H11A H 0.3596 0.6910 0.1424 0.082 Uiso 0.624(12) 1 calc PR A 1
H11B H 0.3048 0.6612 0.0989 0.082 Uiso 0.624(12) 1 calc PR A 1
H11C H 0.3111 0.5933 0.1387 0.082 Uiso 0.624(12) 1 calc PR A 1
C11' C 0.301(3) 0.631(3) 0.1211(12) 0.055(4) Uani 0.376(12) 1 d P A 2
H11D H 0.2785 0.6007 0.0949 0.082 Uiso 0.376(12) 1 calc PR A 2
H11E H 0.3516 0.5949 0.1356 0.082 Uiso 0.376(12) 1 calc PR A 2
H11F H 0.3297 0.6896 0.1134 0.082 Uiso 0.376(12) 1 calc PR A 2
C12 C 0.2127(12) 0.7350(10) 0.1723(5) 0.0464(17) Uani 0.342(8) 1 d P A 1
H12A H 0.1489 0.7624 0.1804 0.070 Uiso 0.342(8) 1 calc PR A 1
H12B H 0.2599 0.7818 0.1637 0.070 Uiso 0.342(8) 1 calc PR A 1
H12C H 0.2398 0.7019 0.1969 0.070 Uiso 0.342(8) 1 calc PR A 1
C12' C 0.2004(6) 0.6810(5) 0.1969(2) 0.0464(17) Uani 0.658(8) 1 d P A 2
H12D H 0.2658 0.6855 0.2110 0.070 Uiso 0.658(8) 1 calc PR A 2
H12E H 0.1577 0.6398 0.2132 0.070 Uiso 0.658(8) 1 calc PR A 2
H12F H 0.1691 0.7402 0.1959 0.070 Uiso 0.658(8) 1 calc PR A 2
C13 C 0.0469(4) 0.6945(3) 0.11070(15) 0.0471(13) Uani 1 1 d . A .
C14 C 0.1621(4) 0.7786(5) 0.0636(2) 0.0768(19) Uani 1 1 d . A .
H14A H 0.1867 0.7185 0.0566 0.115 Uiso 1 1 calc R . .
H14B H 0.2149 0.8124 0.0783 0.115 Uiso 1 1 calc R . .
H14C H 0.1433 0.8096 0.0370 0.115 Uiso 1 1 calc R . .
C15 C 0.0228(6) 0.8561(4) 0.0991(2) 0.084(2) Uani 1 1 d . A .
H15A H -0.0310 0.8466 0.1200 0.126 Uiso 1 1 calc R . .
H15B H -0.0056 0.8776 0.0719 0.126 Uiso 1 1 calc R . .
H15C H 0.0698 0.9007 0.1103 0.126 Uiso 1 1 calc R . .
C16 C -0.1219(4) 0.6868(3) 0.07745(17) 0.0508(13) Uani 1 1 d . A .
H16 H -0.1648 0.6320 0.0764 0.061 Uiso 1 1 calc R . .
C17 C -0.0752(4) 0.6932(3) 0.03316(17) 0.0542(14) Uani 1 1 d . . .
H17A H -0.1274 0.6877 0.0111 0.081 Uiso 1 1 calc R A .
H17B H -0.0265 0.6448 0.0295 0.081 Uiso 1 1 calc R . .
H17C H -0.0415 0.7511 0.0301 0.081 Uiso 1 1 calc R . .
C18 C -0.1951(4) 0.7647(4) 0.0857(2) 0.0701(17) Uani 1 1 d . . .
H18A H -0.2145 0.7651 0.1162 0.105 Uiso 1 1 calc R A .
H18B H -0.2547 0.7570 0.0677 0.105 Uiso 1 1 calc R . .
H18C H -0.1625 0.8215 0.0785 0.105 Uiso 1 1 calc R . .
C19 C -0.081(2) 0.9711(17) -0.0188(14) 0.055(8) Uani 0.50 1 d P B -1
H19A H -0.1493 0.9594 -0.0239 0.066 Uiso 0.50 1 calc PR B -1
C20 C -0.0030(14) 0.9291(8) -0.0440(7) 0.069(4) Uani 0.50 1 d P B -1
H20A H -0.0198 0.8871 -0.0658 0.083 Uiso 0.50 1 calc PR B -1
C21 C 0.0940(19) 0.9498(14) -0.0364(7) 0.080(7) Uani 0.50 1 d P B -1
H21A H 0.1443 0.9200 -0.0526 0.097 Uiso 0.50 1 calc PR B -1
C22 C 0.1210(14) 1.0092(16) -0.0077(7) 0.082(6) Uani 0.50 1 d P B -1
H22A H 0.1892 1.0255 -0.0043 0.099 Uiso 0.50 1 calc PR B -1
C23 C 0.047(2) 1.048(2) 0.0178(10) 0.059(8) Uani 0.50 1 d P B -1
H23A H 0.0666 1.0894 0.0395 0.070 Uiso 0.50 1 calc PR B -1
C24 C -0.0499(10) 1.0292(8) 0.0131(5) 0.058(3) Uani 0.50 1 d P B -1
C25 C -0.124(2) 1.0684(16) 0.0454(9) 0.114(11) Uani 0.50 1 d P B -1
H25A H -0.0885 1.1075 0.0656 0.171 Uiso 0.50 1 calc PR B -1
H25B H -0.1562 1.0196 0.0614 0.171 Uiso 0.50 1 calc PR B -1
H25C H -0.1749 1.1030 0.0300 0.171 Uiso 0.50 1 calc PR B -1

loop_
_atom_site_aniso_label
_atom_site_aniso_U_11
_atom_site_aniso_U_22
_atom_site_aniso_U_33
_atom_site_aniso_U_23
_atom_site_aniso_U_13
_atom_site_aniso_U_12
Al1 0.0387(9) 0.0526(10) 0.0600(10) 0.0063(7) 0.0180(7) 0.0014(7)
Al2 0.0226(8) 0.0708(11) 0.0352(8) 0.0042(7) -0.0003(5) 0.0024(6)
Cl1 0.0302(8) 0.0855(12) 0.1309(15) 0.0491(10) 0.0199(8) 0.0070(7)
Cl2 0.1051(13) 0.0664(11) 0.0706(11) -0.0088(8) 0.0338(9) 0.0153(9)
Cl3 0.0303(8) 0.1074(12) 0.0571(9) 0.0030(7) -0.0084(6) 0.0210(7)
Cl4 0.0450(8) 0.0942(11) 0.0397(8) -0.0055(6) 0.0058(5) -0.0053(7)
N1 0.031(2) 0.071(3) 0.041(2) 0.013(2) 0.0087(17) -0.0013(19)
N2 0.042(2) 0.059(3) 0.066(3) 0.035(2) -0.002(2) 0.005(2)
N3 0.0273(19) 0.041(2) 0.040(2) 0.0096(16) -0.0021(16) 0.0047(16)
N4 0.030(2) 0.084(3) 0.030(2) 0.003(2) 0.0009(16) -0.019(2)
N5 0.067(3) 0.060(3) 0.055(3) 0.004(2) 0.006(2) -0.032(2)
N6 0.036(2) 0.037(2) 0.048(2) 0.0065(17) 0.0034(17) -0.0064(17)
C1 0.062(4) 0.038(6) 0.036(3) -0.007(5) 0.021(3) -0.013(6)
C1' 0.062(4) 0.038(6) 0.036(3) -0.007(5) 0.021(3) -0.013(6)
C2 0.042(9) 0.095(7) 0.048(5) 0.004(4) 0.025(7) -0.017(8)
C2' 0.042(9) 0.095(7) 0.048(5) 0.004(4) 0.025(7) -0.017(8)
C3 0.062(5) 0.050(4) 0.038(4) 0.005(3) -0.012(3) -0.007(4)
C3' 0.062(5) 0.050(4) 0.038(4) 0.005(3) -0.012(3) -0.007(4)
C4 0.021(2) 0.054(3) 0.055(3) 0.020(3) -0.006(2) 0.005(2)
C5 0.049(3) 0.098(5) 0.088(5) 0.051(4) 0.004(3) -0.016(3)
C6 0.100(5) 0.067(4) 0.080(4) 0.044(3) -0.019(4) 0.018(4)
C7 0.051(3) 0.038(3) 0.056(3) 0.017(2) -0.014(2) 0.002(2)
C8 0.100(5) 0.046(3) 0.073(4) 0.005(3) -0.018(4) 0.015(3)
C9 0.053(3) 0.043(3) 0.061(3) 0.020(2) -0.021(3) -0.010(2)
C10 0.041(4) 0.039(6) 0.037(3) -0.003(6) -0.001(3) -0.021(5)
C10' 0.041(4) 0.039(6) 0.037(3) -0.003(6) -0.001(3) -0.021(5)
C11 0.034(3) 0.096(14) 0.034(10) -0.009(7) -0.010(6) -0.038(7)
C11' 0.034(3) 0.096(14) 0.034(10) -0.009(7) -0.010(6) -0.038(7)
C12 0.053(4) 0.046(4) 0.040(4) -0.011(3) -0.001(3) -0.022(3)
C12' 0.053(4) 0.046(4) 0.040(4) -0.011(3) -0.001(3) -0.022(3)
C13 0.050(3) 0.052(3) 0.039(3) -0.008(2) 0.008(2) -0.023(3)
C14 0.064(4) 0.104(5) 0.063(4) 0.020(4) -0.002(3) -0.041(4)
C15 0.106(5) 0.050(4) 0.097(5) -0.004(3) 0.006(4) -0.035(4)
C16 0.041(3) 0.038(3) 0.073(4) 0.009(2) -0.004(2) -0.007(2)
C17 0.057(3) 0.041(3) 0.065(4) 0.013(2) -0.017(3) -0.006(2)
C18 0.061(4) 0.044(3) 0.105(5) 0.021(3) 0.010(3) 0.013(3)
C19 0.021(12) 0.034(9) 0.111(19) 0.009(10) -0.005(11) -0.016(9)
C20 0.068(11) 0.039(7) 0.100(13) 0.000(7) 0.001(10) 0.002(6)
C21 0.107(19) 0.066(13) 0.068(13) 0.015(11) 0.087(15) 0.040(11)
C22 0.054(12) 0.112(16) 0.080(13) 0.045(12) 0.021(9) -0.001(11)
C23 0.05(2) 0.071(17) 0.055(11) 0.017(11) 0.001(14) -0.020(13)
C24 0.048(10) 0.043(7) 0.084(11) 0.008(7) 0.028(8) -0.011(7)
C25 0.15(2) 0.064(12) 0.124(16) -0.029(10) 0.128(15) -0.008(13)

loop_
_atom_type_symbol
_atom_type_description
_atom_type_scat_dispersion_real
_atom_type_scat_dispersion_imag
_atom_type_scat_source
C C 0.0033 0.0016 'International Tables Vol C Tables 4.2.6.8 and 6.1.1.4'
H H 0.0000 0.0000 'International Tables Vol C Tables 4.2.6.8 and 6.1.1.4'
N N 0.0061 0.0033 'International Tables Vol C Tables 4.2.6.8 and 6.1.1.4'
Al Al 0.0645 0.0514 'International Tables Vol C Tables 4.2.6.8 and 6.1.1.4'
Cl Cl 0.1484 0.1585 'International Tables Vol C Tables 4.2.6.8 and 6.1.1.4'

loop_
_geom_angle_atom_site_label_1
_geom_angle_atom_site_label_2
_geom_angle_atom_site_label_3
_geom_angle
_geom_angle_site_symmetry_1
_geom_angle_site_symmetry_3
_geom_angle_publ_flag
N1 Al1 N6 122.18(18) . . ?
N1 Al1 Cl2 109.13(17) . . ?
N6 Al1 Cl2 103.05(14) . . ?
N1 Al1 Cl1 104.54(14) . . ?
N6 Al1 Cl1 107.20(14) . . ?
Cl2 Al1 Cl1 110.62(9) . . ?
N4 Al2 N3 124.19(17) . . ?
N4 Al2 Cl4 101.76(14) . . ?
N3 Al2 Cl4 110.50(13) . . ?
N4 Al2 Cl3 109.95(14) . . ?
N3 Al2 Cl3 101.69(13) . . ?
Cl4 Al2 Cl3 108.18(8) . . ?
C4 N1 C1 102.1(8) . . ?
C4 N1 C1' 127.2(5) . . ?
C1 N1 C1' 25.2(6) . . ?
C4 N1 Al1 114.9(3) . . ?
C1 N1 Al1 140.6(8) . . ?
C1' N1 Al1 117.0(5) . . ?
C4 N2 C6 123.1(5) . . ?
C4 N2 C5 122.2(5) . . ?
C6 N2 C5 114.7(5) . . ?
C4 N3 C7 117.8(4) . . ?
C4 N3 Al2 115.2(3) . . ?
C7 N3 Al2 125.9(3) . . ?
C13 N4 C10' 137.9(9) . . ?
C13 N4 C10 109.8(6) . . ?
C10' N4 C10 28.3(6) . . ?
C13 N4 Al2 116.1(3) . . ?
C10' N4 Al2 104.8(8) . . ?
C10 N4 Al2 132.9(5) . . ?
C13 N5 C14 123.4(5) . . ?
C13 N5 C15 122.0(5) . . ?
C14 N5 C15 114.5(5) . . ?
C13 N6 C16 123.0(4) . . ?
C13 N6 Al1 116.3(3) . . ?
C16 N6 Al1 120.0(3) . . ?
C3 C1 N1 105.0(13) . . ?
C3 C1 C2 116.2(16) . . ?
N1 C1 C2 98.7(18) . . ?
C2' C1' C3' 106.1(10) . . ?
C2' C1' N1 120.8(9) . . ?
C3' C1' N1 110.6(7) . . ?
N3 C4 N2 121.9(5) . . ?
N3 C4 N1 116.0(4) . . ?
N2 C4 N1 122.1(5) . . ?
N3 C7 C8 113.8(4) . . ?
N3 C7 C9 109.3(4) . . ?
C8 C7 C9 109.1(5) . . ?
C12 C10 N4 137.0(12) . . ?
C12 C10 C11 111.6(12) . . ?
N4 C10 C11 109.5(7) . . ?
C11' C10' N4 114.6(17) . . ?
C11' C10' C12' 135.3(17) . . ?
N4 C10' C12' 109.1(11) . . ?
N6 C13 N5 121.7(5) . . ?
N6 C13 N4 116.7(4) . . ?
N5 C13 N4 121.5(4) . . ?
N6 C16 C17 114.4(4) . . ?
N6 C16 C18 114.8(5) . . ?
C17 C16 C18 111.5(4) . . ?
C24 C19 C20 117(2) . . ?
C21 C20 C19 119.7(18) . . ?
C22 C21 C20 122.5(15) . . ?
C21 C22 C23 118(2) . . ?
C24 C23 C22 123(3) . . ?
C23 C24 C19 120(2) . . ?
C23 C24 C25 119(2) . . ?
C19 C24 C25 121(2) . . ?

loop_
_geom_bond_atom_site_label_1
_geom_bond_atom_site_label_2
_geom_bond_distance
_geom_bond_site_symmetry_2
_geom_bond_publ_flag
Al1 N1 1.851(4) . ?
Al1 N6 1.886(4) . ?
Al1 Cl2 2.155(2) . ?
Al1 Cl1 2.156(2) . ?
Al2 N4 1.879(5) . ?
Al2 N3 1.885(4) . ?
Al2 Cl4 2.154(2) . ?
Al2 Cl3 2.1624(19) . ?
N1 C4 1.363(7) . ?
N1 C1 1.54(2) . ?
N1 C1' 1.556(10) . ?
N2 C4 1.351(6) . ?
N2 C6 1.442(8) . ?
N2 C5 1.465(7) . ?
N3 C4 1.347(6) . ?
N3 C7 1.497(6) . ?
N4 C13 1.353(7) . ?
N4 C10' 1.497(17) . ?
N4 C10 1.555(10) . ?
N5 C13 1.348(6) . ?
N5 C14 1.455(7) . ?
N5 C15 1.464(8) . ?
N6 C13 1.347(6) . ?
N6 C16 1.482(6) . ?
C1 C3 1.50(3) . ?
C1 C2 1.83(4) . ?
C1' C2' 1.408(17) . ?
C1' C3' 1.499(14) . ?
C7 C8 1.515(8) . ?
C7 C9 1.541(6) . ?
C10 C12 0.976(16) . ?
C10 C11 1.58(3) . ?
C10' C11' 1.49(5) . ?
C10' C12' 1.543(18) . ?
C16 C17 1.513(7) . ?
C16 C18 1.542(7) . ?
C19 C24 1.38(4) . ?
C19 C20 1.44(3) . ?
C20 C21 1.35(3) . ?
C21 C22 1.31(3) . ?
C22 C23 1.39(4) . ?
C23 C24 1.34(3) . ?
C24 C25 1.527(18) . ?

loop_
_geom_torsion_atom_site_label_1
_geom_torsion_atom_site_label_2
_geom_torsion_atom_site_label_3
_geom_torsion_atom_site_label_4
_geom_torsion
_geom_torsion_site_symmetry_1
_geom_torsion_site_symmetry_2
_geom_torsion_site_symmetry_3
_geom_torsion_site_symmetry_4
_geom_torsion_publ_flag
N6 Al1 N1 C4 -63.5(4) . . . . ?
Cl2 Al1 N1 C4 176.5(3) . . . . ?
Cl1 Al1 N1 C4 58.1(3) . . . . ?
N6 Al1 N1 C1 137.8(13) . . . . ?
Cl2 Al1 N1 C1 17.8(14) . . . . ?
Cl1 Al1 N1 C1 -100.6(13) . . . . ?
N6 Al1 N1 C1' 126.3(4) . . . . ?
Cl2 Al1 N1 C1' 6.2(5) . . . . ?
Cl1 Al1 N1 C1' -112.1(4) . . . . ?
N4 Al2 N3 C4 -60.1(4) . . . . ?
Cl4 Al2 N3 C4 178.7(3) . . . . ?
Cl3 Al2 N3 C4 64.1(3) . . . . ?
N4 Al2 N3 C7 132.1(3) . . . . ?
Cl4 Al2 N3 C7 11.0(4) . . . . ?
Cl3 Al2 N3 C7 -103.7(3) . . . . ?
N3 Al2 N4 C13 -57.0(4) . . . . ?
Cl4 Al2 N4 C13 68.0(3) . . . . ?
Cl3 Al2 N4 C13 -177.5(3) . . . . ?
N3 Al2 N4 C10' 133.2(7) . . . . ?
Cl4 Al2 N4 C10' -101.8(7) . . . . ?
Cl3 Al2 N4 C10' 12.7(7) . . . . ?
N3 Al2 N4 C10 137.0(5) . . . . ?
Cl4 Al2 N4 C10 -98.0(5) . . . . ?
Cl3 Al2 N4 C10 16.5(6) . . . . ?
N1 Al1 N6 C13 -58.9(4) . . . . ?
Cl2 Al1 N6 C13 64.0(3) . . . . ?
Cl1 Al1 N6 C13 -179.2(3) . . . . ?
N1 Al1 N6 C16 130.3(3) . . . . ?
Cl2 Al1 N6 C16 -106.8(3) . . . . ?
Cl1 Al1 N6 C16 10.0(4) . . . . ?
C4 N1 C1 C3 119.1(12) . . . . ?
C1' N1 C1 C3 -56(2) . . . . ?
Al1 N1 C1 C3 -80.6(18) . . . . ?
C4 N1 C1 C2 -120.7(13) . . . . ?
C1' N1 C1 C2 64(2) . . . . ?
Al1 N1 C1 C2 40(2) . . . . ?
C4 N1 C1' C2' -99.7(12) . . . . ?
C1 N1 C1' C2' -94(3) . . . . ?
Al1 N1 C1' C2' 69.1(11) . . . . ?
C4 N1 C1' C3' 25.1(9) . . . . ?
C1 N1 C1' C3' 31(2) . . . . ?
Al1 N1 C1' C3' -166.1(5) . . . . ?
C7 N3 C4 N2 29.7(6) . . . . ?
Al2 N3 C4 N2 -139.1(4) . . . . ?
C7 N3 C4 N1 -149.3(4) . . . . ?
Al2 N3 C4 N1 41.9(4) . . . . ?
C6 N2 C4 N3 40.3(7) . . . . ?
C5 N2 C4 N3 -139.9(5) . . . . ?
C6 N2 C4 N1 -140.8(5) . . . . ?
C5 N2 C4 N1 39.0(7) . . . . ?
C1 N1 C4 N3 -143.6(9) . . . . ?
C1' N1 C4 N3 -140.9(6) . . . . ?
Al1 N1 C4 N3 50.1(4) . . . . ?
C1 N1 C4 N2 37.5(10) . . . . ?
C1' N1 C4 N2 40.2(7) . . . . ?
Al1 N1 C4 N2 -128.9(4) . . . . ?
C4 N3 C7 C8 -119.8(5) . . . . ?
Al2 N3 C7 C8 47.7(5) . . . . ?
C4 N3 C7 C9 117.9(5) . . . . ?
Al2 N3 C7 C9 -74.6(5) . . . . ?
C13 N4 C10 C12 71(2) . . . . ?
C10' N4 C10 C12 -115(3) . . . . ?
Al2 N4 C10 C12 -123(2) . . . . ?
C13 N4 C10 C11 -126.8(12) . . . . ?
C10' N4 C10 C11 47.6(18) . . . . ?
Al2 N4 C10 C11 39.8(13) . . . . ?
C13 N4 C10' C11' -93(2) . . . . ?
C10 N4 C10' C11' -101(3) . . . . ?
Al2 N4 C10' C11' 73(2) . . . . ?
C13 N4 C10' C12' 77.3(14) . . . . ?
C10 N4 C10' C12' 69.5(17) . . . . ?
Al2 N4 C10' C12' -116.5(11) . . . . ?
C16 N6 C13 N5 36.8(7) . . . . ?
Al1 N6 C13 N5 -133.8(4) . . . . ?
C16 N6 C13 N4 -144.1(4) . . . . ?
Al1 N6 C13 N4 45.4(5) . . . . ?
C14 N5 C13 N6 -137.7(5) . . . . ?
C15 N5 C13 N6 44.7(7) . . . . ?
C14 N5 C13 N4 43.3(7) . . . . ?
C15 N5 C13 N4 -134.4(6) . . . . ?
C10' N4 C13 N6 -150.8(10) . . . . ?
C10 N4 C13 N6 -146.8(5) . . . . ?
Al2 N4 C13 N6 44.1(5) . . . . ?
C10' N4 C13 N5 28.3(12) . . . . ?
C10 N4 C13 N5 32.3(7) . . . . ?
Al2 N4 C13 N5 -136.8(4) . . . . ?
C13 N6 C16 C17 26.8(6) . . . . ?
Al1 N6 C16 C17 -163.0(3) . . . . ?
C13 N6 C16 C18 -103.9(5) . . . . ?
Al1 N6 C16 C18 66.3(5) . . . . ?
C24 C19 C20 C21 -2(3) . . . . ?
C19 C20 C21 C22 -2(3) . . . . ?
C20 C21 C22 C23 4(2) . . . . ?
C21 C22 C23 C24 -2(3) . . . . ?
C22 C23 C24 C19 -2(4) . . . . ?
C22 C23 C24 C25 174(2) . . . . ?
C20 C19 C24 C23 4(4) . . . . ?
C20 C19 C24 C25 -172(2) . . . . ?
